data_4346974
loop_
_publ_author_name
'Jess, Kristof'
'Baabe, Dirk'
'Bannenberg, Thomas'
'Brandhorst, Kai'
'Freytag, Matthias'
'Jones, Peter G.'
'Tamm, Matthias'

_publ_section_title
;
 Ni-Fe and Pd-Fe Interactions in Nickel(II) and Palladium(II) Complexes of
 a Ferrocene-Bridged Bis(imidazolin-2-imine) Ligand.
;
_journal_issue 24
_journal_name_full 'Inorganic chemistry'
_journal_page_first 12032
_journal_page_last 12045
_journal_paper_doi 10.1021/acs.inorgchem.5b02457
_journal_volume 54
_journal_year 2015
_chemical_formula_sum 'C36 H54 B2 F8 Fe N8 Pd'
_chemical_formula_weight 934.74
_space_group_IT_number 2
_space_group_name_Hall '-P 1'
_space_group_name_H-M_alt 'P -1'
_symmetry_cell_setting triclinic
_symmetry_space_group_name_H-M 'P -1'
_atom_sites_solution_hydrogens geom
_atom_sites_solution_primary direct
_atom_sites_solution_secondary difmap
_audit_creation_method SHELXL-97
_cell_angle_alpha 91.876(3)
_cell_angle_beta 92.225(3)
_cell_angle_gamma 107.924(3)
_cell_formula_units_Z 2
_cell_length_a 9.7920(4)
_cell_length_b 11.4004(4)
_cell_length_c 19.6210(6)
_cell_measurement_reflns_used 32570
_cell_measurement_temperature 100(2)
_cell_measurement_theta_max 27.4670
_cell_measurement_theta_min 2.3610
_cell_volume 2080.17(13)
_computing_cell_refinement
; 
CrysAlisPro, Agilent Technologies, 
Version 1.171.36.28 (release 01-02-2013 CrysAlis171 .NET) 
(compiled Feb  1 2013,16:14:44) 
;
_computing_data_collection
; 
CrysAlisPro, Agilent Technologies, 
Version 1.171.36.28 (release 01-02-2013 CrysAlis171 .NET) 
(compiled Feb  1 2013,16:14:44) 
;
_computing_data_reduction
; 
CrysAlisPro, Agilent Technologies, 
Version 1.171.36.28 (release 01-02-2013 CrysAlis171 .NET) 
(compiled Feb  1 2013,16:14:44) 
;
_computing_molecular_graphics 'Bruker XP'
_computing_publication_material SHELXL-97
_computing_structure_refinement 'SHELXL-97 (Sheldrick, 1997)'
_computing_structure_solution 'SHELXS-97 (Sheldrick, 1990)'
_diffrn_ambient_temperature 100(2)
_diffrn_detector_area_resol_mean 16.1419
_diffrn_measured_fraction_theta_full 0.990
_diffrn_measured_fraction_theta_max 0.950
_diffrn_measurement_device_type 'Oxford Diffraction Xcalibur, Eos'
_diffrn_measurement_method '\w scans'
_diffrn_radiation_monochromator graphite
_diffrn_radiation_source 'Enhance (Mo) X-ray Source'
_diffrn_radiation_type 'Mo K\a'
_diffrn_radiation_wavelength 0.71073
_diffrn_reflns_av_R_equivalents 0.0644
_diffrn_reflns_av_sigmaI/netI 0.0400
_diffrn_reflns_limit_h_max 13
_diffrn_reflns_limit_h_min -13
_diffrn_reflns_limit_k_max 16
_diffrn_reflns_limit_k_min -15
_diffrn_reflns_limit_l_max 28
_diffrn_reflns_limit_l_min -28
_diffrn_reflns_number 138014
_diffrn_reflns_theta_full 30.00
_diffrn_reflns_theta_max 30.81
_diffrn_reflns_theta_min 2.10
_exptl_absorpt_coefficient_mu 0.854
_exptl_absorpt_correction_T_max 1.00000
_exptl_absorpt_correction_T_min 0.95892
_exptl_absorpt_correction_type multi-scan
_exptl_absorpt_process_details
; 
CrysAlisPro, Agilent Technologies, 
Version 1.171.36.28 (release 01-02-2013 CrysAlis171 .NET) 
(compiled Feb  1 2013,16:14:44) 
;
_exptl_crystal_colour red
_exptl_crystal_density_diffrn 1.492
_exptl_crystal_density_method 'not measured'
_exptl_crystal_description irregular
_exptl_crystal_F_000 960
_exptl_crystal_size_max 0.20
_exptl_crystal_size_mid 0.20
_exptl_crystal_size_min 0.06
_refine_diff_density_max 1.895
_refine_diff_density_min -0.836
_refine_diff_density_rms 0.113
_refine_ls_extinction_method none
_refine_ls_goodness_of_fit_ref 1.048
_refine_ls_hydrogen_treatment constr
_refine_ls_matrix_type full
_refine_ls_number_parameters 511
_refine_ls_number_reflns 12375
_refine_ls_number_restraints 105
_refine_ls_restrained_S_all 1.051
_refine_ls_R_factor_all 0.0613
_refine_ls_R_factor_gt 0.0481
_refine_ls_shift/su_max 0.003
_refine_ls_shift/su_mean 0.000
_refine_ls_structure_factor_coef Fsqd
_refine_ls_weighting_details 'calc w=1/[\s^2^(Fo^2^)+(0.0449P)^2^+5.1500P] where P=(Fo^2^+2Fc^2^)/3'
_refine_ls_weighting_scheme calc
_refine_ls_wR_factor_gt 0.1104
_refine_ls_wR_factor_ref 0.1171
_reflns_number_gt 10492
_reflns_number_total 12375
_reflns_threshold_expression >2sigma(I)
_cod_data_source_file ic5b02457_si_002.cif
_cod_data_source_block kress38
_cod_original_cell_volume 2080.16(12)
_cod_database_code 4346974

loop_
_symmetry_equiv_pos_as_xyz
'x, y, z'
'-x, -y, -z'

loop_
_atom_site_label
_atom_site_type_symbol
_atom_site_fract_x
_atom_site_fract_y
_atom_site_fract_z
_atom_site_U_iso_or_equiv
_atom_site_adp_type
_atom_site_occupancy
_atom_site_symmetry_multiplicity
_atom_site_calc_flag
_atom_site_refinement_flags
_atom_site_disorder_assembly
_atom_site_disorder_group
Fe Fe 0.34812(4) 0.20492(3) 0.611770(18) 0.01404(8) Uani 1 1 d . . .
Pd Pd 0.44141(2) 0.358936(18) 0.718358(10) 0.01519(6) Uani 1 1 d . . .
N1 N 0.4196(2) 0.1985(2) 0.76820(11) 0.0158(4) Uani 1 1 d . . .
N2 N 0.3858(3) 0.1338(2) 0.88107(12) 0.0198(5) Uani 1 1 d . . .
N3 N 0.2141(2) 0.1982(2) 0.83908(11) 0.0177(4) Uani 1 1 d . . .
N4 N 0.4363(2) 0.4855(2) 0.64721(13) 0.0194(4) Uani 1 1 d . . .
N5 N 0.6968(2) 0.6005(2) 0.64269(11) 0.0151(4) Uani 1 1 d . . .
N6 N 0.5426(2) 0.7008(2) 0.65953(12) 0.0175(4) Uani 1 1 d . . .
N7 N 0.5275(3) 0.4781(2) 0.80349(14) 0.0283(6) Uani 1 1 d . . .
C1 C 0.3770(3) 0.1301(2) 0.70748(13) 0.0163(5) Uani 1 1 d . . .
C2 C 0.4796(3) 0.1176(3) 0.65882(14) 0.0182(5) Uani 1 1 d . . .
H2 H 0.5811 0.1520 0.6644 0.022 Uiso 1 1 calc R . .
C3 C 0.4030(3) 0.0456(3) 0.60188(14) 0.0208(5) Uani 1 1 d . . .
H3 H 0.4441 0.0203 0.5632 0.025 Uiso 1 1 calc R . .
C4 C 0.2533(3) 0.0171(3) 0.61204(15) 0.0216(5) Uani 1 1 d . . .
H4 H 0.1777 -0.0297 0.5811 0.026 Uiso 1 1 calc R . .
C5 C 0.2362(3) 0.0704(2) 0.67612(14) 0.0189(5) Uani 1 1 d . . .
H5 H 0.1474 0.0673 0.6951 0.023 Uiso 1 1 calc R . .
C6 C 0.3875(3) 0.3957(2) 0.59527(14) 0.0197(5) Uani 1 1 d . . .
C7 C 0.4602(3) 0.3399(3) 0.54770(14) 0.0218(5) Uani 1 1 d . . .
H7 H 0.5609 0.3641 0.5423 0.026 Uiso 1 1 calc R . .
C8 C 0.3551(3) 0.2425(3) 0.51033(14) 0.0245(6) Uani 1 1 d . . .
H8 H 0.3739 0.1913 0.4751 0.029 Uiso 1 1 calc R . .
C9 C 0.2176(3) 0.2340(3) 0.53390(16) 0.0263(6) Uani 1 1 d . . .
H9 H 0.1289 0.1770 0.5170 0.032 Uiso 1 1 calc R . .
C10 C 0.2353(3) 0.3250(3) 0.58706(16) 0.0233(6) Uani 1 1 d . . .
H10 H 0.1609 0.3380 0.6130 0.028 Uiso 1 1 calc R . .
C11 C 0.3386(3) 0.1759(2) 0.82458(13) 0.0161(5) Uani 1 1 d . . .
C12 C 0.2898(3) 0.1278(3) 0.93240(14) 0.0228(6) Uani 1 1 d . . .
C13 C 0.1835(3) 0.1681(3) 0.90649(14) 0.0223(6) Uani 1 1 d . . .
C14 C 0.5195(4) 0.0991(4) 0.88845(16) 0.0330(8) Uani 1 1 d . . .
H14 H 0.5273 0.0753 0.9367 0.040 Uiso 1 1 calc R . .
C15 C 0.6517(4) 0.2093(5) 0.8782(2) 0.0554(12) Uani 1 1 d . . .
H15A H 0.6568 0.2271 0.8297 0.083 Uiso 1 1 calc R . .
H15B H 0.7384 0.1900 0.8938 0.083 Uiso 1 1 calc R . .
H15C H 0.6449 0.2815 0.9047 0.083 Uiso 1 1 calc R . .
C16 C 0.5094(6) -0.0133(4) 0.84354(19) 0.0546(13) Uani 1 1 d . . .
H16A H 0.4217 -0.0795 0.8525 0.082 Uiso 1 1 calc R . .
H16B H 0.5934 -0.0407 0.8534 0.082 Uiso 1 1 calc R . .
H16C H 0.5066 0.0072 0.7955 0.082 Uiso 1 1 calc R . .
C17 C 0.3089(4) 0.0807(3) 1.00089(16) 0.0338(7) Uani 1 1 d . . .
H17A H 0.2343 0.0909 1.0303 0.051 Uiso 1 1 calc R . .
H17B H 0.4038 0.1271 1.0214 0.051 Uiso 1 1 calc R . .
H17C H 0.3011 -0.0070 0.9960 0.051 Uiso 1 1 calc R . .
C18 C 0.0512(4) 0.1734(4) 0.94025(17) 0.0373(8) Uani 1 1 d . . .
H18A H 0.0563 0.1512 0.9879 0.056 Uiso 1 1 calc R . .
H18B H -0.0336 0.1152 0.9163 0.056 Uiso 1 1 calc R . .
H18C H 0.0442 0.2572 0.9387 0.056 Uiso 1 1 calc R . .
C19 C 0.1314(3) 0.2513(3) 0.79105(14) 0.0201(5) Uani 1 1 d . . .
H19 H 0.1811 0.2602 0.7471 0.024 Uiso 1 1 calc R . .
C20 C 0.1343(4) 0.3803(3) 0.81543(18) 0.0312(7) Uani 1 1 d . . .
H20A H 0.0766 0.3747 0.8556 0.047 Uiso 1 1 calc R . .
H20B H 0.0946 0.4186 0.7789 0.047 Uiso 1 1 calc R . .
H20C H 0.2337 0.4304 0.8275 0.047 Uiso 1 1 calc R . .
C21 C -0.0207(3) 0.1644(3) 0.77552(16) 0.0284(6) Uani 1 1 d . . .
H21A H -0.0181 0.0795 0.7698 0.043 Uiso 1 1 calc R . .
H21B H -0.0608 0.1878 0.7334 0.043 Uiso 1 1 calc R . .
H21C H -0.0810 0.1703 0.8134 0.043 Uiso 1 1 calc R . .
C22 C 0.5546(3) 0.5872(2) 0.64641(13) 0.0163(5) Uani 1 1 d . . .
C23 C 0.7747(3) 0.7258(2) 0.65281(13) 0.0167(5) Uani 1 1 d . . .
C24 C 0.6790(3) 0.7873(2) 0.66403(14) 0.0176(5) Uani 1 1 d . . .
C25 C 0.7573(3) 0.4965(2) 0.63656(14) 0.0187(5) Uani 1 1 d . . .
H25 H 0.6739 0.4190 0.6339 0.022 Uiso 1 1 calc R . .
C26 C 0.8342(3) 0.4990(3) 0.57022(17) 0.0255(6) Uani 1 1 d . . .
H26A H 0.7740 0.5130 0.5322 0.038 Uiso 1 1 calc R . .
H26B H 0.8522 0.4199 0.5621 0.038 Uiso 1 1 calc R . .
H26C H 0.9259 0.5658 0.5738 0.038 Uiso 1 1 calc R . .
C27 C 0.8500(4) 0.4902(3) 0.69975(18) 0.0329(7) Uani 1 1 d . . .
H27A H 0.9394 0.5594 0.7012 0.049 Uiso 1 1 calc R . .
H27B H 0.8725 0.4122 0.6978 0.049 Uiso 1 1 calc R . .
H27C H 0.7976 0.4950 0.7408 0.049 Uiso 1 1 calc R . .
C28 C 0.9335(3) 0.7790(3) 0.64855(17) 0.0256(6) Uani 1 1 d . . .
H28A H 0.9608 0.8692 0.6522 0.038 Uiso 1 1 calc R . .
H28B H 0.9622 0.7528 0.6047 0.038 Uiso 1 1 calc R . .
H28C H 0.9820 0.7497 0.6859 0.038 Uiso 1 1 calc R . .
C29 C 0.7035(3) 0.9215(3) 0.67751(17) 0.0257(6) Uani 1 1 d . . .
H29A H 0.8059 0.9663 0.6746 0.039 Uiso 1 1 calc R . .
H29B H 0.6732 0.9354 0.7233 0.039 Uiso 1 1 calc R . .
H29C H 0.6476 0.9512 0.6435 0.039 Uiso 1 1 calc R . .
C30 C 0.4076(3) 0.7317(3) 0.66809(17) 0.0257(6) Uani 1 1 d . . .
H30 H 0.4358 0.8237 0.6738 0.031 Uiso 1 1 calc R . .
C31 C 0.3079(4) 0.6958(3) 0.6048(2) 0.0346(8) Uani 1 1 d . . .
H31A H 0.3597 0.7319 0.5650 0.052 Uiso 1 1 calc R . .
H31B H 0.2257 0.7266 0.6102 0.052 Uiso 1 1 calc R . .
H31C H 0.2736 0.6057 0.5981 0.052 Uiso 1 1 calc R . .
C32 C 0.3383(4) 0.6816(4) 0.7331(2) 0.0393(8) Uani 1 1 d . . .
H32A H 0.3081 0.5912 0.7298 0.059 Uiso 1 1 calc R . .
H32B H 0.2543 0.7095 0.7396 0.059 Uiso 1 1 calc R . .
H32C H 0.4077 0.7117 0.7720 0.059 Uiso 1 1 calc R . .
C33 C 0.5783(6) 0.5337(4) 0.8507(2) 0.0505(11) Uani 1 1 d . . .
C34 C 0.6486(11) 0.6066(6) 0.9128(3) 0.130(4) Uani 1 1 d . . .
H34A H 0.6920 0.5568 0.9410 0.195 Uiso 1 1 calc R . .
H34B H 0.5771 0.6308 0.9386 0.195 Uiso 1 1 calc R . .
H34C H 0.7234 0.6807 0.9000 0.195 Uiso 1 1 calc R . .
B1 B 0.8371(4) 0.1502(3) 0.55669(18) 0.0264(7) Uani 1 1 d D . .
F1 F 0.9018(2) 0.23000(19) 0.50703(10) 0.0314(4) Uani 1 1 d D . .
F2 F 0.6917(2) 0.1002(3) 0.53987(12) 0.0637(8) Uani 1 1 d D . .
F3 F 0.8976(3) 0.0558(2) 0.55985(15) 0.0598(8) Uani 1 1 d D . .
F4 F 0.8537(3) 0.21332(19) 0.61940(10) 0.0400(5) Uani 1 1 d D . .
B2 B 0.2192(13) 0.6637(10) 0.9451(5) 0.065(3) Uiso 0.511(5) 1 d PD A 1
F5 F 0.2526(9) 0.6555(8) 0.8799(4) 0.107(3) Uiso 0.511(5) 1 d PD A 1
F6 F 0.0709(14) 0.6363(16) 0.9439(9) 0.203(7) Uiso 0.511(5) 1 d PD A 1
F7 F 0.2874(10) 0.7836(8) 0.9676(5) 0.121(3) Uiso 0.511(5) 1 d PD A 1
F8 F 0.2441(9) 0.5747(8) 0.9813(5) 0.095(3) Uiso 0.511(5) 1 d PD A 1
C99' C 0.0884(15) 0.5831(17) 0.9526(9) 0.093(5) Uiso 0.489(5) 1 d PD A 2
C98' C 0.2447(17) 0.604(3) 0.9530(15) 0.149(10) Uiso 0.489(5) 1 d PD A 2
N99' N 0.3640(16) 0.6299(15) 0.9578(8) 0.126(5) Uiso 0.489(5) 1 d PD A 2
C99 C 1.0967(11) 0.8453(10) 0.8315(6) 0.062(3) Uiso 0.511(5) 1 d PD A 1
C98 C 0.9460(9) 0.8454(8) 0.8368(4) 0.0433(18) Uiso 0.511(5) 1 d PD A 1
N99 N 0.8382(8) 0.8600(7) 0.8419(4) 0.0525(19) Uiso 0.511(5) 1 d PD A 1
B2' B 1.0362(12) 0.8394(9) 0.8519(5) 0.060(3) Uiso 0.489(5) 1 d PD A 2
F5' F 0.9792(7) 0.7185(5) 0.8262(3) 0.0651(17) Uiso 0.489(5) 1 d PD A 2
F6' F 1.1257(9) 0.8446(8) 0.9091(4) 0.106(3) Uiso 0.489(5) 1 d PD A 2
F7' F 1.1061(6) 0.9139(5) 0.8038(3) 0.0532(14) Uiso 0.489(5) 1 d PD A 2
F8' F 0.9259(10) 0.8763(9) 0.8739(5) 0.109(3) Uiso 0.489(5) 1 d PD A 2

loop_
_atom_site_aniso_label
_atom_site_aniso_U_11
_atom_site_aniso_U_22
_atom_site_aniso_U_33
_atom_site_aniso_U_23
_atom_site_aniso_U_13
_atom_site_aniso_U_12
Fe 0.01120(16) 0.01411(17) 0.01487(17) 0.00148(13) 0.00065(13) 0.00099(13)
Pd 0.01399(9) 0.01253(10) 0.01715(10) 0.00032(7) 0.00109(7) 0.00131(7)
N1 0.0165(10) 0.0164(10) 0.0147(10) 0.0013(8) 0.0030(8) 0.0049(8)
N2 0.0229(11) 0.0237(12) 0.0156(10) 0.0020(9) 0.0020(9) 0.0112(10)
N3 0.0152(10) 0.0236(11) 0.0147(10) 0.0011(8) 0.0034(8) 0.0064(9)
N4 0.0155(10) 0.0137(10) 0.0266(12) 0.0039(9) -0.0013(9) 0.0011(8)
N5 0.0126(10) 0.0124(10) 0.0202(10) 0.0015(8) -0.0013(8) 0.0038(8)
N6 0.0149(10) 0.0131(10) 0.0245(11) 0.0020(8) 0.0005(8) 0.0043(8)
N7 0.0328(14) 0.0206(12) 0.0274(13) -0.0040(10) 0.0012(11) 0.0026(11)
C1 0.0198(12) 0.0130(11) 0.0168(11) 0.0020(9) 0.0046(9) 0.0058(9)
C2 0.0189(12) 0.0207(13) 0.0183(12) 0.0037(10) 0.0038(10) 0.0105(10)
C3 0.0293(14) 0.0187(13) 0.0166(12) 0.0015(10) 0.0070(10) 0.0099(11)
C4 0.0245(14) 0.0141(12) 0.0214(13) -0.0010(10) 0.0058(11) -0.0015(10)
C5 0.0187(12) 0.0163(12) 0.0175(12) -0.0004(9) 0.0064(10) -0.0011(10)
C6 0.0164(12) 0.0167(12) 0.0236(13) 0.0068(10) -0.0043(10) 0.0018(10)
C7 0.0201(13) 0.0227(14) 0.0175(12) 0.0066(10) -0.0009(10) -0.0010(11)
C8 0.0251(14) 0.0260(14) 0.0161(12) 0.0046(11) -0.0050(10) -0.0011(11)
C9 0.0201(13) 0.0234(14) 0.0297(15) 0.0042(12) -0.0103(11) -0.0006(11)
C10 0.0154(12) 0.0202(13) 0.0319(15) 0.0038(11) -0.0079(11) 0.0028(10)
C11 0.0159(11) 0.0156(12) 0.0159(11) -0.0006(9) 0.0013(9) 0.0034(9)
C12 0.0287(15) 0.0247(14) 0.0167(12) 0.0028(10) 0.0052(11) 0.0104(12)
C13 0.0230(13) 0.0271(14) 0.0174(12) 0.0018(10) 0.0055(10) 0.0079(11)
C14 0.0405(18) 0.055(2) 0.0183(13) 0.0061(13) 0.0017(12) 0.0357(17)
C15 0.0241(18) 0.096(4) 0.052(2) 0.009(2) -0.0012(17) 0.028(2)
C16 0.097(4) 0.070(3) 0.0260(17) 0.0020(18) 0.004(2) 0.068(3)
C17 0.050(2) 0.0416(19) 0.0172(14) 0.0084(13) 0.0074(13) 0.0232(17)
C18 0.0349(18) 0.060(2) 0.0257(16) 0.0100(15) 0.0156(14) 0.0242(17)
C19 0.0165(12) 0.0268(14) 0.0181(12) 0.0031(10) 0.0017(10) 0.0080(11)
C20 0.0345(17) 0.0316(17) 0.0330(16) 0.0005(13) 0.0040(13) 0.0179(14)
C21 0.0158(13) 0.0418(18) 0.0247(14) -0.0012(13) -0.0001(11) 0.0053(12)
C22 0.0148(11) 0.0143(11) 0.0193(12) 0.0046(9) -0.0003(9) 0.0036(9)
C23 0.0160(12) 0.0137(11) 0.0183(12) 0.0002(9) 0.0009(9) 0.0016(9)
C24 0.0165(12) 0.0145(12) 0.0199(12) 0.0001(9) 0.0000(9) 0.0021(10)
C25 0.0188(12) 0.0155(12) 0.0233(13) -0.0006(10) -0.0025(10) 0.0078(10)
C26 0.0198(13) 0.0212(14) 0.0350(16) -0.0033(12) 0.0059(12) 0.0055(11)
C27 0.0359(18) 0.0319(17) 0.0351(17) -0.0045(13) -0.0147(14) 0.0193(14)
C28 0.0161(13) 0.0228(14) 0.0345(16) -0.0010(12) 0.0043(11) 0.0010(11)
C29 0.0265(15) 0.0149(13) 0.0336(16) -0.0029(11) 0.0000(12) 0.0041(11)
C30 0.0178(13) 0.0220(14) 0.0405(17) 0.0029(12) 0.0041(12) 0.0103(11)
C31 0.0227(15) 0.0346(18) 0.051(2) 0.0029(15) -0.0066(14) 0.0161(14)
C32 0.0384(19) 0.0376(19) 0.050(2) 0.0065(16) 0.0195(17) 0.0211(16)
C33 0.082(3) 0.0268(18) 0.0337(19) -0.0055(15) 0.001(2) 0.0044(19)
C34 0.243(11) 0.058(4) 0.047(3) -0.027(3) -0.031(5) -0.008(5)
B1 0.0219(15) 0.0282(17) 0.0269(16) -0.0065(13) 0.0035(13) 0.0051(13)
F1 0.0275(9) 0.0400(11) 0.0285(9) 0.0060(8) 0.0047(7) 0.0123(8)
F2 0.0232(11) 0.112(2) 0.0334(12) -0.0132(13) 0.0059(9) -0.0105(13)
F3 0.0666(17) 0.0320(12) 0.092(2) 0.0229(12) 0.0523(15) 0.0241(12)
F4 0.0636(15) 0.0302(10) 0.0212(9) -0.0044(8) -0.0044(9) 0.0083(10)

loop_
_atom_type_symbol
_atom_type_description
_atom_type_scat_dispersion_real
_atom_type_scat_dispersion_imag
_atom_type_scat_source
C C 0.0033 0.0016 'International Tables Vol C Tables 4.2.6.8 and 6.1.1.4'
H H 0.0000 0.0000 'International Tables Vol C Tables 4.2.6.8 and 6.1.1.4'
B B 0.0013 0.0007 'International Tables Vol C Tables 4.2.6.8 and 6.1.1.4'
N N 0.0061 0.0033 'International Tables Vol C Tables 4.2.6.8 and 6.1.1.4'
F F 0.0171 0.0103 'International Tables Vol C Tables 4.2.6.8 and 6.1.1.4'
Fe Fe 0.3463 0.8444 'International Tables Vol C Tables 4.2.6.8 and 6.1.1.4'
Pd Pd -0.9988 1.0072 'International Tables Vol C Tables 4.2.6.8 and 6.1.1.4'

loop_
_geom_angle_atom_site_label_1
_geom_angle_atom_site_label_2
_geom_angle_atom_site_label_3
_geom_angle
C8 Fe C3 96.32(12)
C8 Fe C9 40.39(13)
C3 Fe C9 115.69(12)
C8 Fe C4 104.24(12)
C3 Fe C4 40.57(12)
C9 Fe C4 95.98(12)
C8 Fe C2 123.06(12)
C3 Fe C2 39.99(11)
C9 Fe C2 155.15(12)
C4 Fe C2 67.79(12)
C8 Fe C10 67.69(13)
C3 Fe C10 155.27(12)
C9 Fe C10 40.15(12)
C4 Fe C10 122.77(12)
C2 Fe C10 164.59(12)
C8 Fe C5 140.04(11)
C3 Fe C5 67.70(11)
C9 Fe C5 112.23(12)
C4 Fe C5 40.01(10)
C2 Fe C5 67.92(11)
C10 Fe C5 111.94(12)
C8 Fe C7 40.14(11)
C3 Fe C7 112.45(12)
C9 Fe C7 67.86(12)
C4 Fe C7 140.19(11)
C2 Fe C7 112.09(11)
C10 Fe C7 67.99(12)
C5 Fe C7 179.79(11)
C8 Fe C6 67.27(12)
C3 Fe C6 151.09(11)
C9 Fe C6 67.70(11)
C4 Fe C6 162.80(12)
C2 Fe C6 129.40(11)
C10 Fe C6 40.71(10)
C5 Fe C6 139.86(11)
C7 Fe C6 39.97(11)
C8 Fe C1 162.61(12)
C3 Fe C1 67.08(10)
C9 Fe C1 150.98(12)
C4 Fe C1 66.96(11)
C2 Fe C1 40.33(10)
C10 Fe C1 129.68(11)
C5 Fe C1 39.89(10)
C7 Fe C1 139.99(11)
C6 Fe C1 125.12(10)
C8 Fe Pd 128.50(9)
C3 Fe Pd 121.08(8)
C9 Fe Pd 123.23(9)
C4 Fe Pd 127.25(8)
C2 Fe Pd 81.30(8)
C10 Fe Pd 83.29(8)
C5 Fe Pd 89.51(7)
C7 Fe Pd 90.29(8)
C6 Fe Pd 63.17(8)
C1 Fe Pd 61.95(7)
N4 Pd N1 164.38(9)
N4 Pd N7 99.86(10)
N1 Pd N7 95.72(10)
N4 Pd C1 130.87(9)
N1 Pd C1 33.66(8)
N7 Pd C1 129.21(10)
N4 Pd C6 33.05(9)
N1 Pd C6 131.42(9)
N7 Pd C6 132.84(10)
C1 Pd C6 97.82(9)
N4 Pd Fe 81.72(7)
N1 Pd Fe 82.78(6)
N7 Pd Fe 176.36(8)
C1 Pd Fe 49.15(6)
C6 Pd Fe 48.67(6)
C11 N1 C1 122.3(2)
C11 N1 Pd 119.04(17)
C1 N1 Pd 90.44(15)
C11 N2 C12 109.6(2)
C11 N2 C14 125.7(2)
C12 N2 C14 124.7(2)
C11 N3 C13 108.7(2)
C11 N3 C19 124.2(2)
C13 N3 C19 127.0(2)
C22 N4 C6 125.9(2)
C22 N4 Pd 116.70(18)
C6 N4 Pd 92.87(16)
C22 N5 C23 108.6(2)
C22 N5 C25 124.5(2)
C23 N5 C25 126.5(2)
C22 N6 C24 109.3(2)
C22 N6 C30 126.7(2)
C24 N6 C30 124.1(2)
C33 N7 Pd 173.8(3)
N1 C1 C5 131.1(2)
N1 C1 C2 121.8(2)
C5 C1 C2 106.8(2)
N1 C1 Fe 124.74(18)
C5 C1 Fe 68.29(15)
C2 C1 Fe 67.29(14)
N1 C1 Pd 55.89(13)
C5 C1 Pd 113.98(18)
C2 C1 Pd 99.99(17)
Fe C1 Pd 68.91(7)
C3 C2 C1 108.2(2)
C3 C2 Fe 69.57(16)
C1 C2 Fe 72.38(15)
C2 C3 C4 108.4(2)
C2 C3 Fe 70.44(15)
C4 C3 Fe 69.85(16)
C5 C4 C3 108.4(2)
C5 C4 Fe 71.11(16)
C3 C4 Fe 69.59(16)
C4 C5 C1 108.0(2)
C4 C5 Fe 68.88(15)
C1 C5 Fe 71.82(15)
N4 C6 C7 132.8(3)
N4 C6 C10 120.4(3)
C7 C6 C10 106.3(2)
N4 C6 Fe 122.24(19)
C7 C6 Fe 68.43(15)
C10 C6 Fe 67.34(15)
N4 C6 Pd 54.08(13)
C7 C6 Pd 113.06(18)
C10 C6 Pd 100.85(18)
Fe C6 Pd 68.16(7)
C8 C7 C6 108.1(3)
C8 C7 Fe 68.56(16)
C6 C7 Fe 71.60(15)
C9 C8 C7 109.1(3)
C9 C8 Fe 70.01(17)
C7 C8 Fe 71.30(16)
C10 C9 C8 108.1(3)
C10 C9 Fe 70.32(16)
C8 C9 Fe 69.60(16)
C9 C10 C6 108.4(3)
C9 C10 Fe 69.53(17)
C6 C10 Fe 71.95(15)
N2 C11 N3 107.3(2)
N2 C11 N1 120.8(2)
N3 C11 N1 131.6(2)
C13 C12 N2 107.1(2)
C13 C12 C17 130.1(3)
N2 C12 C17 122.8(3)
C12 C13 N3 107.4(2)
C12 C13 C18 127.7(3)
N3 C13 C18 124.8(3)
N2 C14 C16 110.8(3)
N2 C14 C15 111.1(3)
C16 C14 C15 114.2(4)
N3 C19 C20 111.6(2)
N3 C19 C21 111.8(2)
C20 C19 C21 112.8(3)
N6 C22 N5 107.4(2)
N6 C22 N4 119.9(2)
N5 C22 N4 132.2(2)
C24 C23 N5 107.4(2)
C24 C23 C28 127.6(2)
N5 C23 C28 125.0(2)
C23 C24 N6 107.3(2)
C23 C24 C29 129.8(3)
N6 C24 C29 122.9(2)
N5 C25 C27 111.9(2)
N5 C25 C26 111.3(2)
C27 C25 C26 113.2(3)
N6 C30 C32 111.1(3)
N6 C30 C31 111.9(3)
C32 C30 C31 114.1(3)
N7 C33 C34 178.7(7)
F3 B1 F4 110.4(3)
F3 B1 F2 108.9(3)
F4 B1 F2 108.4(3)
F3 B1 F1 109.4(3)
F4 B1 F1 110.3(3)
F2 B1 F1 109.6(3)
F8 B2 F5 111.8(10)
F8 B2 F7 117.5(10)
F5 B2 F7 106.0(9)
F8 B2 F6 103.7(11)
F5 B2 F6 105.9(11)
F7 B2 F6 111.6(11)
N99' C98' C99' 173(3)
N99 C98 C99 171.9(10)
F7' B2' F8' 110.7(9)
F7' B2' F6' 111.2(9)
F8' B2' F6' 105.9(9)
F7' B2' F5' 111.1(8)
F8' B2' F5' 107.5(9)
F6' B2' F5' 110.2(8)

loop_
_geom_bond_atom_site_label_1
_geom_bond_atom_site_label_2
_geom_bond_distance
Fe C8 2.049(3)
Fe C3 2.052(3)
Fe C9 2.054(3)
Fe C4 2.055(3)
Fe C2 2.063(3)
Fe C10 2.065(3)
Fe C5 2.085(3)
Fe C7 2.085(3)
Fe C6 2.127(3)
Fe C1 2.132(3)
Fe Pd 2.6297(4)
Pd N4 2.050(2)
Pd N1 2.060(2)
Pd N7 2.094(3)
Pd C1 2.487(3)
Pd C6 2.528(3)
N1 C11 1.371(3)
N1 C1 1.379(3)
N2 C11 1.343(3)
N2 C12 1.393(4)
N2 C14 1.484(4)
N3 C11 1.357(3)
N3 C13 1.398(3)
N3 C19 1.480(3)
N4 C22 1.366(3)
N4 C6 1.381(4)
N5 C22 1.359(3)
N5 C23 1.401(3)
N5 C25 1.482(3)
N6 C22 1.352(3)
N6 C24 1.393(3)
N6 C30 1.484(3)
N7 C33 1.113(5)
C1 C5 1.439(4)
C1 C2 1.448(4)
C2 C3 1.407(4)
C3 C4 1.424(4)
C4 C5 1.417(4)
C6 C7 1.440(4)
C6 C10 1.459(4)
C7 C8 1.419(4)
C8 C9 1.417(4)
C9 C10 1.414(4)
C12 C13 1.350(4)
C12 C17 1.490(4)
C13 C18 1.494(4)
C14 C16 1.507(5)
C14 C15 1.526(6)
C19 C20 1.523(4)
C19 C21 1.526(4)
C23 C24 1.351(4)
C23 C28 1.493(4)
C24 C29 1.487(4)
C25 C27 1.525(4)
C25 C26 1.526(4)
C30 C32 1.513(5)
C30 C31 1.514(5)
C33 C34 1.471(6)
B1 F3 1.381(4)
B1 F4 1.383(4)
B1 F2 1.383(4)
B1 F1 1.389(4)
B2 F8 1.335(11)
B2 F5 1.340(10)
B2 F7 1.373(10)
B2 F6 1.387(11)
C99' C98' 1.473(8)
C98' N99' 1.114(8)
C99 C98 1.484(11)
C98 N99 1.125(10)
B2' F7' 1.352(10)
B2' F8' 1.354(11)
B2' F6' 1.385(10)
B2' F5' 1.387(10)

loop_
_geom_torsion_atom_site_label_1
_geom_torsion_atom_site_label_2
_geom_torsion_atom_site_label_3
_geom_torsion_atom_site_label_4
_geom_torsion
C8 Fe Pd N4 17.22(13)
C3 Fe Pd N4 147.29(11)
C9 Fe Pd N4 -32.81(13)
C4 Fe Pd N4 -163.71(13)
C2 Fe Pd N4 142.93(10)
C10 Fe Pd N4 -37.18(11)
C5 Fe Pd N4 -149.34(10)
C7 Fe Pd N4 30.61(11)
C6 Fe Pd N4 0.09(11)
C1 Fe Pd N4 -179.47(10)
C8 Fe Pd N1 -164.77(13)
C3 Fe Pd N1 -34.71(11)
C9 Fe Pd N1 145.19(12)
C4 Fe Pd N1 14.30(12)
C2 Fe Pd N1 -39.07(10)
C10 Fe Pd N1 140.83(11)
C5 Fe Pd N1 28.66(10)
C7 Fe Pd N1 -151.38(11)
C6 Fe Pd N1 178.09(10)
C1 Fe Pd N1 -1.47(10)
C8 Fe Pd N7 -98.8(12)
C3 Fe Pd N7 31.3(12)
C9 Fe Pd N7 -148.8(12)
C4 Fe Pd N7 80.3(12)
C2 Fe Pd N7 26.9(12)
C10 Fe Pd N7 -153.2(12)
C5 Fe Pd N7 94.6(12)
C7 Fe Pd N7 -85.4(12)
C6 Fe Pd N7 -115.9(12)
C1 Fe Pd N7 64.5(12)
C8 Fe Pd C1 -163.30(14)
C3 Fe Pd C1 -33.24(12)
C9 Fe Pd C1 146.66(13)
C4 Fe Pd C1 15.77(13)
C2 Fe Pd C1 -37.60(11)
C10 Fe Pd C1 142.29(12)
C5 Fe Pd C1 30.13(11)
C7 Fe Pd C1 -149.91(12)
C6 Fe Pd C1 179.56(12)
C8 Fe Pd C6 17.13(14)
C3 Fe Pd C6 147.20(13)
C9 Fe Pd C6 -32.90(14)
C4 Fe Pd C6 -163.80(14)
C2 Fe Pd C6 142.84(12)
C10 Fe Pd C6 -37.27(12)
C5 Fe Pd C6 -149.43(12)
C7 Fe Pd C6 30.53(12)
C1 Fe Pd C6 -179.56(12)
N4 Pd N1 C11 -118.6(3)
N7 Pd N1 C11 57.4(2)
C1 Pd N1 C11 -128.0(3)
C6 Pd N1 C11 -124.07(19)
Fe Pd N1 C11 -125.98(19)
N4 Pd N1 C1 9.4(4)
N7 Pd N1 C1 -174.65(16)
C6 Pd N1 C1 3.9(2)
Fe Pd N1 C1 2.00(14)
N1 Pd N4 C22 -140.5(3)
N7 Pd N4 C22 43.5(2)
C1 Pd N4 C22 -133.68(19)
C6 Pd N4 C22 -133.0(3)
Fe Pd N4 C22 -133.2(2)
N1 Pd N4 C6 -7.5(4)
N7 Pd N4 C6 176.56(17)
C1 Pd N4 C6 -0.6(2)
Fe Pd N4 C6 -0.12(15)
N4 Pd N7 C33 -151(3)
N1 Pd N7 C33 30(3)
C1 Pd N7 C33 26(3)
C6 Pd N7 C33 -149(3)
Fe Pd N7 C33 -36(4)
C11 N1 C1 C5 31.9(4)
Pd N1 C1 C5 -93.5(3)
C11 N1 C1 C2 -154.6(2)
Pd N1 C1 C2 80.0(2)
C11 N1 C1 Fe 122.4(2)
Pd N1 C1 Fe -3.0(2)
C11 N1 C1 Pd 125.4(3)
C8 Fe C1 N1 133.8(3)
C3 Fe C1 N1 152.0(3)
C9 Fe C1 N1 -106.0(3)
C4 Fe C1 N1 -163.8(3)
C2 Fe C1 N1 113.9(3)
C10 Fe C1 N1 -49.5(3)
C5 Fe C1 N1 -125.8(3)
C7 Fe C1 N1 53.9(3)
C6 Fe C1 N1 2.2(3)
Pd Fe C1 N1 2.65(18)
C8 Fe C1 C5 -100.3(4)
C3 Fe C1 C5 -82.15(17)
C9 Fe C1 C5 19.9(3)
C4 Fe C1 C5 -37.91(16)
C2 Fe C1 C5 -120.2(2)
C10 Fe C1 C5 76.38(19)
C7 Fe C1 C5 179.74(18)
C6 Fe C1 C5 128.02(16)
Pd Fe C1 C5 128.49(16)
C8 Fe C1 C2 19.9(4)
C3 Fe C1 C2 38.08(16)
C9 Fe C1 C2 140.1(2)
C4 Fe C1 C2 82.31(17)
C10 Fe C1 C2 -163.39(16)
C5 Fe C1 C2 120.2(2)
C7 Fe C1 C2 -60.0(2)
C6 Fe C1 C2 -111.76(17)
Pd Fe C1 C2 -111.28(16)
C8 Fe C1 Pd 131.2(3)
C3 Fe C1 Pd 149.36(11)
C9 Fe C1 Pd -108.6(2)
C4 Fe C1 Pd -166.41(11)
C2 Fe C1 Pd 111.28(16)
C10 Fe C1 Pd -52.11(14)
C5 Fe C1 Pd -128.49(16)
C7 Fe C1 Pd 51.24(17)
C6 Fe C1 Pd -0.48(13)
N4 Pd C1 N1 -176.68(15)
N7 Pd C1 N1 6.9(2)
C6 Pd C1 N1 -177.04(15)
Fe Pd C1 N1 -177.37(18)
N4 Pd C1 C5 -52.0(2)
N1 Pd C1 C5 124.6(3)
N7 Pd C1 C5 131.51(19)
C6 Pd C1 C5 -52.41(19)
Fe Pd C1 C5 -52.74(16)
N4 Pd C1 C2 61.5(2)
N1 Pd C1 C2 -121.8(2)
N7 Pd C1 C2 -114.97(18)
C6 Pd C1 C2 61.12(18)
Fe Pd C1 C2 60.79(15)
N4 Pd C1 Fe 0.69(14)
N1 Pd C1 Fe 177.37(18)
N7 Pd C1 Fe -175.76(10)
C6 Pd C1 Fe 0.33(9)
N1 C1 C2 C3 -178.5(2)
C5 C1 C2 C3 -3.7(3)
Fe C1 C2 C3 -60.66(19)
Pd C1 C2 C3 -122.6(2)
N1 C1 C2 Fe -117.9(2)
C5 C1 C2 Fe 56.98(18)
Pd C1 C2 Fe -61.98(9)
C8 Fe C2 C3 -55.1(2)
C9 Fe C2 C3 -14.3(4)
C4 Fe C2 C3 37.81(16)
C10 Fe C2 C3 173.8(4)
C5 Fe C2 C3 81.17(17)
C7 Fe C2 C3 -99.06(18)
C6 Fe C2 C3 -141.58(17)
C1 Fe C2 C3 117.9(2)
Pd Fe C2 C3 174.19(16)
C8 Fe C2 C1 -173.02(15)
C3 Fe C2 C1 -117.9(2)
C9 Fe C2 C1 -132.2(3)
C4 Fe C2 C1 -80.08(17)
C10 Fe C2 C1 55.9(5)
C5 Fe C2 C1 -36.73(15)
C7 Fe C2 C1 143.05(16)
C6 Fe C2 C1 100.53(18)
Pd Fe C2 C1 56.29(14)
C1 C2 C3 C4 2.7(3)
Fe C2 C3 C4 -59.7(2)
C1 C2 C3 Fe 62.45(18)
C8 Fe C3 C2 136.23(17)
C9 Fe C3 C2 173.38(16)
C4 Fe C3 C2 -119.2(2)
C10 Fe C3 C2 -176.1(3)
C5 Fe C3 C2 -81.76(17)
C7 Fe C3 C2 98.08(17)
C6 Fe C3 C2 83.4(3)
C1 Fe C3 C2 -38.40(15)
Pd Fe C3 C2 -6.71(18)
C8 Fe C3 C4 -104.55(17)
C9 Fe C3 C4 -67.41(19)
C2 Fe C3 C4 119.2(2)
C10 Fe C3 C4 -56.8(3)
C5 Fe C3 C4 37.45(16)
C7 Fe C3 C4 -142.70(16)
C6 Fe C3 C4 -157.4(2)
C1 Fe C3 C4 80.82(17)
Pd Fe C3 C4 112.50(15)
C2 C3 C4 C5 -0.7(3)
Fe C3 C4 C5 -60.8(2)
C2 C3 C4 Fe 60.11(19)
C8 Fe C4 C5 -158.06(18)
C3 Fe C4 C5 118.9(2)
C9 Fe C4 C5 -117.83(19)
C2 Fe C4 C5 81.65(18)
C10 Fe C4 C5 -85.7(2)
C7 Fe C4 C5 179.97(18)
C6 Fe C4 C5 -99.9(4)
C1 Fe C4 C5 37.80(16)
Pd Fe C4 C5 22.7(2)
C8 Fe C4 C3 83.00(18)
C9 Fe C4 C3 123.22(18)
C2 Fe C4 C3 -37.29(16)
C10 Fe C4 C3 155.39(17)
C5 Fe C4 C3 -118.9(2)
C7 Fe C4 C3 61.0(2)
C6 Fe C4 C3 141.1(4)
C1 Fe C4 C3 -81.15(17)
Pd Fe C4 C3 -96.25(16)
C3 C4 C5 C1 -1.7(3)
Fe C4 C5 C1 -61.48(19)
C3 C4 C5 Fe 59.83(19)
N1 C1 C5 C4 177.4(3)
C2 C1 C5 C4 3.3(3)
Fe C1 C5 C4 59.62(19)
Pd C1 C5 C4 112.7(2)
N1 C1 C5 Fe 117.8(3)
C2 C1 C5 Fe -56.35(18)
Pd C1 C5 Fe 53.06(12)
C8 Fe C5 C4 34.3(3)
C3 Fe C5 C4 -37.96(18)
C9 Fe C5 C4 71.8(2)
C2 Fe C5 C4 -81.30(19)
C10 Fe C5 C4 115.32(18)
C7 Fe C5 C4 -174(100)
C6 Fe C5 C4 153.14(18)
C1 Fe C5 C4 -118.4(2)
Pd Fe C5 C4 -162.11(17)
C8 Fe C5 C1 152.75(19)
C3 Fe C5 C1 80.47(17)
C9 Fe C5 C1 -169.74(16)
C4 Fe C5 C1 118.4(2)
C2 Fe C5 C1 37.12(15)
C10 Fe C5 C1 -126.25(16)
C7 Fe C5 C1 -55(36)
C6 Fe C5 C1 -88.4(2)
Pd Fe C5 C1 -43.69(14)
C22 N4 C6 C7 36.9(5)
Pd N4 C6 C7 -89.3(3)
C22 N4 C6 C10 -152.7(3)
Pd N4 C6 C10 81.1(2)
C22 N4 C6 Fe 126.5(2)
Pd N4 C6 Fe 0.2(2)
C22 N4 C6 Pd 126.3(3)
C8 Fe C6 N4 -165.7(3)
C3 Fe C6 N4 -106.5(3)
C9 Fe C6 N4 150.4(3)
C4 Fe C6 N4 131.1(3)
C2 Fe C6 N4 -50.8(3)
C10 Fe C6 N4 112.6(3)
C5 Fe C6 N4 51.9(3)
C7 Fe C6 N4 -127.9(3)
C1 Fe C6 N4 0.3(3)
Pd Fe C6 N4 -0.15(19)
C8 Fe C6 C7 -37.77(17)
C3 Fe C6 C7 21.4(3)
C9 Fe C6 C7 -81.66(18)
C4 Fe C6 C7 -100.9(4)
C2 Fe C6 C7 77.15(19)
C10 Fe C6 C7 -119.5(2)
C5 Fe C6 C7 179.83(17)
C1 Fe C6 C7 128.22(17)
Pd Fe C6 C7 127.75(16)
C8 Fe C6 C10 81.71(19)
C3 Fe C6 C10 140.9(2)
C9 Fe C6 C10 37.82(18)
C4 Fe C6 C10 18.5(5)
C2 Fe C6 C10 -163.37(17)
C5 Fe C6 C10 -60.7(2)
C7 Fe C6 C10 119.5(2)
C1 Fe C6 C10 -112.30(18)
Pd Fe C6 C10 -112.77(18)
C8 Fe C6 Pd -165.52(12)
C3 Fe C6 Pd -106.3(2)
C9 Fe C6 Pd 150.59(12)
C4 Fe C6 Pd 131.3(4)
C2 Fe C6 Pd -50.60(13)
C10 Fe C6 Pd 112.77(18)
C5 Fe C6 Pd 52.08(17)
C7 Fe C6 Pd -127.75(16)
C1 Fe C6 Pd 0.47(13)
N1 Pd C6 N4 177.32(15)
N7 Pd C6 N4 -4.6(2)
C1 Pd C6 N4 179.50(16)
Fe Pd C6 N4 179.84(19)
N4 Pd C6 C7 127.1(3)
N1 Pd C6 C7 -55.6(2)
N7 Pd C6 C7 122.5(2)
C1 Pd C6 C7 -53.4(2)
Fe Pd C6 C7 -53.05(17)
N4 Pd C6 C10 -119.8(3)
N1 Pd C6 C10 57.5(2)
N7 Pd C6 C10 -124.43(19)
C1 Pd C6 C10 59.70(19)
Fe Pd C6 C10 60.04(16)
N4 Pd C6 Fe -179.84(19)
N1 Pd C6 Fe -2.52(14)
N7 Pd C6 Fe 175.53(11)
C1 Pd C6 Fe -0.33(9)
N4 C6 C7 C8 173.7(3)
C10 C6 C7 C8 2.3(3)
Fe C6 C7 C8 59.09(19)
Pd C6 C7 C8 112.0(2)
N4 C6 C7 Fe 114.6(3)
C10 C6 C7 Fe -56.82(18)
Pd C6 C7 Fe 52.91(13)
C3 Fe C7 C8 72.2(2)
C9 Fe C7 C8 -37.54(19)
C4 Fe C7 C8 34.2(3)
C2 Fe C7 C8 115.60(19)
C10 Fe C7 C8 -81.0(2)
C5 Fe C7 C8 -152(67)
C6 Fe C7 C8 -118.8(2)
C1 Fe C7 C8 152.84(19)
Pd Fe C7 C8 -163.67(18)
C8 Fe C7 C6 118.8(2)
C3 Fe C7 C6 -168.97(16)
C9 Fe C7 C6 81.25(18)
C4 Fe C7 C6 153.03(19)
C2 Fe C7 C6 -125.60(16)
C10 Fe C7 C6 37.77(16)
C5 Fe C7 C6 -33(36)
C1 Fe C7 C6 -88.4(2)
Pd Fe C7 C6 -44.88(15)
C6 C7 C8 C9 -1.0(3)
Fe C7 C8 C9 60.0(2)
C6 C7 C8 Fe -61.00(19)
C3 Fe C8 C9 122.89(19)
C4 Fe C8 C9 82.4(2)
C2 Fe C8 C9 154.93(18)
C10 Fe C8 C9 -37.57(18)
C5 Fe C8 C9 60.4(3)
C7 Fe C8 C9 -119.4(3)
C6 Fe C8 C9 -81.81(19)
C1 Fe C8 C9 139.7(3)
Pd Fe C8 C9 -98.38(17)
C3 Fe C8 C7 -117.69(19)
C9 Fe C8 C7 119.4(3)
C4 Fe C8 C7 -158.18(18)
C2 Fe C8 C7 -85.6(2)
C10 Fe C8 C7 81.86(19)
C5 Fe C8 C7 179.85(18)
C6 Fe C8 C7 37.61(18)
C1 Fe C8 C7 -100.9(4)
Pd Fe C8 C7 21.1(2)
C7 C8 C9 C10 -0.8(3)
Fe C8 C9 C10 60.0(2)
C7 C8 C9 Fe -60.8(2)
C8 Fe C9 C10 -119.0(3)
C3 Fe C9 C10 173.17(17)
C4 Fe C9 C10 136.04(18)
C2 Fe C9 C10 -176.7(2)
C5 Fe C9 C10 98.14(18)
C7 Fe C9 C10 -81.66(19)
C6 Fe C9 C10 -38.33(17)
C1 Fe C9 C10 84.5(3)
Pd Fe C9 C10 -6.7(2)
C3 Fe C9 C8 -67.9(2)
C4 Fe C9 C8 -104.99(19)
C2 Fe C9 C8 -57.7(3)
C10 Fe C9 C8 119.0(3)
C5 Fe C9 C8 -142.89(17)
C7 Fe C9 C8 37.32(18)
C6 Fe C9 C8 80.65(19)
C1 Fe C9 C8 -156.5(2)
Pd Fe C9 C8 112.24(17)
C8 C9 C10 C6 2.2(3)
Fe C9 C10 C6 61.81(19)
C8 C9 C10 Fe -59.6(2)
N4 C6 C10 C9 -175.4(2)
C7 C6 C10 C9 -2.8(3)
Fe C6 C10 C9 -60.3(2)
Pd C6 C10 C9 -120.9(2)
N4 C6 C10 Fe -115.2(2)
C7 C6 C10 Fe 57.51(19)
Pd C6 C10 Fe -60.63(10)
C8 Fe C10 C9 37.79(18)
C3 Fe C10 C9 -14.8(4)
C4 Fe C10 C9 -55.2(2)
C2 Fe C10 C9 174.7(4)
C5 Fe C10 C9 -98.92(19)
C7 Fe C10 C9 81.29(19)
C6 Fe C10 C9 118.4(3)
C1 Fe C10 C9 -141.14(18)
Pd Fe C10 C9 174.33(17)
C8 Fe C10 C6 -80.60(18)
C3 Fe C10 C6 -133.2(3)
C9 Fe C10 C6 -118.4(3)
C4 Fe C10 C6 -173.58(16)
C2 Fe C10 C6 56.3(5)
C5 Fe C10 C6 142.69(16)
C7 Fe C10 C6 -37.10(16)
C1 Fe C10 C6 100.47(19)
Pd Fe C10 C6 55.94(16)
C12 N2 C11 N3 0.6(3)
C14 N2 C11 N3 -179.3(3)
C12 N2 C11 N1 175.4(2)
C14 N2 C11 N1 -4.5(4)
C13 N3 C11 N2 -0.4(3)
C19 N3 C11 N2 177.0(2)
C13 N3 C11 N1 -174.4(3)
C19 N3 C11 N1 2.9(5)
C1 N1 C11 N2 113.5(3)
Pd N1 C11 N2 -135.4(2)
C1 N1 C11 N3 -73.2(4)
Pd N1 C11 N3 38.0(4)
C11 N2 C12 C13 -0.6(3)
C14 N2 C12 C13 179.3(3)
C11 N2 C12 C17 177.9(3)
C14 N2 C12 C17 -2.2(5)
N2 C12 C13 N3 0.3(3)
C17 C12 C13 N3 -178.0(3)
N2 C12 C13 C18 176.7(3)
C17 C12 C13 C18 -1.6(6)
C11 N3 C13 C12 0.0(3)
C19 N3 C13 C12 -177.2(3)
C11 N3 C13 C18 -176.5(3)
C19 N3 C13 C18 6.2(5)
C11 N2 C14 C16 -66.7(4)
C12 N2 C14 C16 113.5(3)
C11 N2 C14 C15 61.3(4)
C12 N2 C14 C15 -118.5(3)
C11 N3 C19 C20 -112.2(3)
C13 N3 C19 C20 64.7(4)
C11 N3 C19 C21 120.4(3)
C13 N3 C19 C21 -62.8(4)
C24 N6 C22 N5 0.1(3)
C30 N6 C22 N5 -179.8(3)
C24 N6 C22 N4 172.8(2)
C30 N6 C22 N4 -7.2(4)
C23 N5 C22 N6 -0.9(3)
C25 N5 C22 N6 173.0(2)
C23 N5 C22 N4 -172.3(3)
C25 N5 C22 N4 1.6(5)
C6 N4 C22 N6 126.4(3)
Pd N4 C22 N6 -117.9(2)
C6 N4 C22 N5 -63.1(4)
Pd N4 C22 N5 52.6(4)
C22 N5 C23 C24 1.3(3)
C25 N5 C23 C24 -172.4(2)
C22 N5 C23 C28 -176.3(3)
C25 N5 C23 C28 10.0(4)
N5 C23 C24 N6 -1.2(3)
C28 C23 C24 N6 176.4(3)
N5 C23 C24 C29 -179.9(3)
C28 C23 C24 C29 -2.4(5)
C22 N6 C24 C23 0.6(3)
C30 N6 C24 C23 -179.4(3)
C22 N6 C24 C29 179.5(3)
C30 N6 C24 C29 -0.5(4)
C22 N5 C25 C27 -114.0(3)
C23 N5 C25 C27 58.8(4)
C22 N5 C25 C26 118.3(3)
C23 N5 C25 C26 -69.0(3)
C22 N6 C30 C32 68.6(4)
C24 N6 C30 C32 -111.4(3)
C22 N6 C30 C31 -60.2(4)
C24 N6 C30 C31 119.8(3)
Pd N7 C33 C34 50(24)
